data_4119156
loop_
_publ_author_name
'Prantik Maity'
'Danielle M. Shacklady-McAtee'
'Glenn P. A. Yap'
'Eric R. Sirianni'
'Mary P. Watson'

_publ_section_title
;
 Nickel-Catalyzed Cross Couplings of Benzylic Ammonium Salts and Boronic
 Acids: Stereospecific Formation of Diarylethanes via C-N Bond Activation
;
_journal_name_full 'Journal of the American Chemical Society'
_journal_page_first 280
_journal_page_last 285
_journal_paper_doi 10.1021/ja3089422
_journal_volume 135
_journal_year 2013
_chemical_formula_sum 'C31 H36 F3 Ni O4 P S'
_chemical_formula_weight 651.34
_chemical_name_systematic
; 
 ? 
;
_space_group_IT_number 2
_symmetry_cell_setting triclinic
_symmetry_space_group_name_Hall '-P 1'
_symmetry_space_group_name_H-M 'P -1'
_atom_sites_solution_hydrogens geom
_atom_sites_solution_primary direct
_atom_sites_solution_secondary difmap
_audit_creation_method SHELXL-97
_cell_angle_alpha 109.485(3)
_cell_angle_beta 93.164(3)
_cell_angle_gamma 112.720(3)
_cell_formula_units_Z 2
_cell_length_a 10.3072(18)
_cell_length_b 11.549(2)
_cell_length_c 15.755(3)
_cell_measurement_reflns_used 3359
_cell_measurement_temperature 200(2)
_cell_measurement_theta_max 23.60
_cell_measurement_theta_min 2.19
_cell_volume 1593.9(5)
_computing_cell_refinement 'Bruker SAINT'
_computing_data_collection 'Bruker APEX2'
_computing_data_reduction 'Bruker SAINT'
_computing_molecular_graphics 'Bruker SHELXTL'
_computing_publication_material 'Bruker SHELXTL'
_computing_structure_refinement 'SHELXL-97 (Sheldrick, 2008)'
_computing_structure_solution 'SHELXS-97 (Sheldrick, 2008)'
_diffrn_ambient_temperature 200(2)
_diffrn_detector_area_resol_mean 8.33
_diffrn_measured_fraction_theta_full 1.000
_diffrn_measured_fraction_theta_max 0.996
_diffrn_measurement_device_type 'Bruker AXS APEX diffractometer'
_diffrn_measurement_method '\f and \w scans'
_diffrn_radiation_monochromator graphite
_diffrn_radiation_source 'fine-focus sealed tube'
_diffrn_radiation_type MoK\a
_diffrn_radiation_wavelength 0.71073
_diffrn_reflns_av_R_equivalents 0.0437
_diffrn_reflns_av_sigmaI/netI 0.0527
_diffrn_reflns_limit_h_max 13
_diffrn_reflns_limit_h_min -13
_diffrn_reflns_limit_k_max 14
_diffrn_reflns_limit_k_min -14
_diffrn_reflns_limit_l_max 20
_diffrn_reflns_limit_l_min -20
_diffrn_reflns_number 20891
_diffrn_reflns_theta_full 25.00
_diffrn_reflns_theta_max 27.51
_diffrn_reflns_theta_min 2.01
_exptl_absorpt_coefficient_mu 0.775
_exptl_absorpt_correction_T_max 0.8757
_exptl_absorpt_correction_T_min 0.8450
_exptl_absorpt_correction_type numerical
_exptl_absorpt_process_details 'APEX2 (Bruker, 2007)'
_exptl_crystal_colour red
_exptl_crystal_density_diffrn 1.357
_exptl_crystal_description block
_exptl_crystal_F_000 680
_exptl_crystal_size_max 0.22
_exptl_crystal_size_mid 0.21
_exptl_crystal_size_min 0.18
_refine_diff_density_max 0.719
_refine_diff_density_min -0.697
_refine_diff_density_rms 0.069
_refine_ls_extinction_method none
_refine_ls_goodness_of_fit_ref 1.051
_refine_ls_hydrogen_treatment constr
_refine_ls_matrix_type full
_refine_ls_number_parameters 373
_refine_ls_number_reflns 7291
_refine_ls_number_restraints 0
_refine_ls_restrained_S_all 1.051
_refine_ls_R_factor_all 0.0693
_refine_ls_R_factor_gt 0.0486
_refine_ls_shift/su_max 0.001
_refine_ls_shift/su_mean 0.000
_refine_ls_structure_factor_coef Fsqd
_refine_ls_weighting_details 'calc w=1/[\s^2^(Fo^2^)+(0.0635P)^2^+0.4840P] where P=(Fo^2^+2Fc^2^)/3'
_refine_ls_weighting_scheme calc
_refine_ls_wR_factor_gt 0.1207
_refine_ls_wR_factor_ref 0.1341
_reflns_number_gt 5371
_reflns_number_total 7291
_reflns_threshold_expression >2sigma(I)
_cod_data_source_file ja3089422_si_003.cif
_cod_data_source_block mary012
_cod_database_code 4119156

loop_
_symmetry_equiv_pos_as_xyz
'x, y, z'
'-x, -y, -z'

loop_
_atom_site_label
_atom_site_type_symbol
_atom_site_fract_x
_atom_site_fract_y
_atom_site_fract_z
_atom_site_U_iso_or_equiv
_atom_site_adp_type
_atom_site_occupancy
_atom_site_symmetry_multiplicity
_atom_site_calc_flag
_atom_site_refinement_flags
Ni Ni 0.51910(3) 0.67620(3) 0.71652(2) 0.02760(12) Uani 1 1 d .
P1 P 0.34330(7) 0.48633(7) 0.69627(5) 0.02441(16) Uani 1 1 d .
S1 S 0.76868(8) 0.60835(9) 0.79505(5) 0.0394(2) Uani 1 1 d .
F1 F 0.7961(5) 0.8411(4) 0.9091(2) 0.177(2) Uani 1 1 d .
F2 F 0.9605(4) 0.7848(3) 0.9415(2) 0.1557(18) Uani 1 1 d .
F3 F 0.9548(4) 0.8539(3) 0.8278(3) 0.1406(16) Uani 1 1 d .
O1 O 0.6697(2) 0.8504(2) 0.73278(14) 0.0382(5) Uani 1 1 d .
O2 O 0.6784(2) 0.6204(2) 0.72680(13) 0.0357(5) Uani 1 1 d .
O3 O 0.6936(3) 0.5375(4) 0.8469(2) 0.1036(13) Uani 1 1 d .
O4 O 0.8754(3) 0.5698(4) 0.7595(2) 0.0841(10) Uani 1 1 d .
C1 C 0.3867(3) 0.7513(3) 0.7028(2) 0.0354(6) Uani 1 1 d .
H1A H 0.3932 0.7741 0.6475 0.042 Uiso 1 1 calc R
H1B H 0.2871 0.6842 0.6953 0.042 Uiso 1 1 calc R
C2 C 0.4234(3) 0.8756(3) 0.7861(2) 0.0409(7) Uani 1 1 d .
C3 C 0.3164(4) 0.8915(4) 0.8338(3) 0.0617(10) Uani 1 1 d .
H3 H 0.2213 0.8209 0.8125 0.074 Uiso 1 1 calc R
C4 C 0.3454(6) 1.0068(4) 0.9106(3) 0.0884(16) Uani 1 1 d .
H4 H 0.2709 1.0136 0.9419 0.106 Uiso 1 1 calc R
C5 C 0.4811(6) 1.1118(4) 0.9420(4) 0.0975(18) Uani 1 1 d .
H5 H 0.5004 1.1914 0.9945 0.117 Uiso 1 1 calc R
C6 C 0.5891(5) 1.1008(4) 0.8969(3) 0.0722(13) Uani 1 1 d .
H6 H 0.6828 1.1738 0.9188 0.087 Uiso 1 1 calc R
C7 C 0.5639(4) 0.9842(3) 0.8194(2) 0.0451(8) Uani 1 1 d .
C8 C 0.6777(3) 0.9666(3) 0.7714(2) 0.0381(7) Uani 1 1 d .
C9 C 0.8055(3) 1.0832(3) 0.7616(2) 0.0465(8) Uani 1 1 d .
C10 C 0.7559(4) 1.1815(4) 0.7402(3) 0.0650(11) Uani 1 1 d .
H10A H 0.6808 1.1316 0.6837 0.097 Uiso 1 1 calc R
H10B H 0.8378 1.2530 0.7317 0.097 Uiso 1 1 calc R
H10C H 0.7174 1.2227 0.7914 0.097 Uiso 1 1 calc R
C11 C 0.9225(4) 1.1594(4) 0.8519(3) 0.0701(12) Uani 1 1 d .
H11A H 0.8841 1.2021 0.9026 0.105 Uiso 1 1 calc R
H11B H 1.0068 1.2296 0.8441 0.105 Uiso 1 1 calc R
H11C H 0.9505 1.0947 0.8659 0.105 Uiso 1 1 calc R
C12 C 0.8699(4) 1.0211(4) 0.6832(3) 0.0626(11) Uani 1 1 d .
H12A H 0.9085 0.9644 0.6997 0.094 Uiso 1 1 calc R
H12B H 0.9475 1.0941 0.6729 0.094 Uiso 1 1 calc R
H12C H 0.7949 0.9652 0.6268 0.094 Uiso 1 1 calc R
C13 C 0.2180(4) 0.4492(3) 0.5238(2) 0.0434(8) Uani 1 1 d .
H13 H 0.3124 0.5072 0.5226 0.052 Uiso 1 1 calc R
C14 C 0.1067(4) 0.3903(4) 0.4464(2) 0.0581(10) Uani 1 1 d .
H14 H 0.1255 0.4086 0.3927 0.070 Uiso 1 1 calc R
C15 C -0.0301(4) 0.3060(4) 0.4477(3) 0.0636(11) Uani 1 1 d .
H15 H -0.1052 0.2655 0.3948 0.076 Uiso 1 1 calc R
C16 C -0.0588(4) 0.2800(4) 0.5259(3) 0.0587(10) Uani 1 1 d .
H16 H -0.1537 0.2234 0.5273 0.070 Uiso 1 1 calc R
C17 C 0.0517(3) 0.3368(3) 0.6023(2) 0.0432(8) Uani 1 1 d .
H17 H 0.0324 0.3165 0.6552 0.052 Uiso 1 1 calc R
C18 C 0.1906(3) 0.4231(3) 0.60261(19) 0.0299(6) Uani 1 1 d .
C19 C 0.1644(3) 0.5378(3) 0.8200(2) 0.0330(6) Uani 1 1 d .
H19 H 0.1157 0.5515 0.7739 0.040 Uiso 1 1 calc R
C20 C 0.1232(3) 0.5552(3) 0.9039(2) 0.0405(7) Uani 1 1 d .
H20 H 0.0468 0.5810 0.9151 0.049 Uiso 1 1 calc R
C21 C 0.1932(3) 0.5351(3) 0.9713(2) 0.0406(7) Uani 1 1 d .
H21 H 0.1641 0.5461 1.0285 0.049 Uiso 1 1 calc R
C22 C 0.3055(3) 0.4992(3) 0.9554(2) 0.0428(7) Uani 1 1 d .
H22 H 0.3539 0.4861 1.0020 0.051 Uiso 1 1 calc R
C23 C 0.3476(3) 0.4821(3) 0.87175(19) 0.0367(7) Uani 1 1 d .
H23 H 0.4253 0.4579 0.8614 0.044 Uiso 1 1 calc R
C24 C 0.2768(3) 0.5003(3) 0.80246(18) 0.0268(5) Uani 1 1 d .
C25 C 0.2772(3) 0.2116(3) 0.6717(2) 0.0393(7) Uani 1 1 d .
H25A H 0.2451 0.2311 0.7309 0.047 Uiso 1 1 calc R
H25B H 0.1929 0.1749 0.6213 0.047 Uiso 1 1 calc R
C26 C 0.3374(4) 0.1065(3) 0.6596(2) 0.0485(8) Uani 1 1 d .
H26A H 0.4150 0.1397 0.7135 0.058 Uiso 1 1 calc R
H26B H 0.2603 0.0204 0.6568 0.058 Uiso 1 1 calc R
C27 C 0.3967(5) 0.0797(4) 0.5722(3) 0.0594(10) Uani 1 1 d .
H27A H 0.4433 0.0185 0.5701 0.071 Uiso 1 1 calc R
H27B H 0.3161 0.0329 0.5179 0.071 Uiso 1 1 calc R
C28 C 0.5050(4) 0.2096(4) 0.5671(3) 0.0547(9) Uani 1 1 d .
H28A H 0.5324 0.1881 0.5065 0.066 Uiso 1 1 calc R
H28B H 0.5929 0.2485 0.6153 0.066 Uiso 1 1 calc R
C29 C 0.4450(3) 0.3148(3) 0.5803(2) 0.0390(7) Uani 1 1 d .
H29A H 0.5206 0.4002 0.5810 0.047 Uiso 1 1 calc R
H29B H 0.3639 0.2806 0.5282 0.047 Uiso 1 1 calc R
C30 C 0.3929(3) 0.3428(3) 0.67067(19) 0.0301(6) Uani 1 1 d .
H30 H 0.4771 0.3726 0.7204 0.036 Uiso 1 1 calc R
C31 C 0.8718(7) 0.7810(6) 0.8745(4) 0.0992(19) Uani 1 1 d .

loop_
_atom_site_aniso_label
_atom_site_aniso_U_11
_atom_site_aniso_U_22
_atom_site_aniso_U_33
_atom_site_aniso_U_23
_atom_site_aniso_U_13
_atom_site_aniso_U_12
Ni 0.02274(18) 0.0295(2) 0.0324(2) 0.01558(16) 0.00605(14) 0.00993(15)
P1 0.0232(3) 0.0265(4) 0.0258(3) 0.0116(3) 0.0072(3) 0.0113(3)
S1 0.0342(4) 0.0506(5) 0.0399(4) 0.0233(4) 0.0067(3) 0.0199(4)
F1 0.291(5) 0.196(4) 0.0644(19) -0.035(2) -0.043(2) 0.207(4)
F2 0.204(4) 0.100(2) 0.110(2) -0.0212(18) -0.107(2) 0.084(3)
F3 0.083(2) 0.085(2) 0.213(4) 0.068(3) -0.053(2) -0.0028(17)
O1 0.0295(10) 0.0344(12) 0.0492(13) 0.0216(10) 0.0056(9) 0.0081(9)
O2 0.0289(10) 0.0444(12) 0.0392(11) 0.0192(10) 0.0058(9) 0.0188(9)
O3 0.0612(19) 0.163(3) 0.095(2) 0.103(3) 0.0074(17) 0.013(2)
O4 0.086(2) 0.147(3) 0.0678(18) 0.046(2) 0.0259(16) 0.093(2)
C1 0.0299(15) 0.0326(15) 0.0451(17) 0.0174(14) 0.0055(13) 0.0131(13)
C2 0.0438(18) 0.0317(16) 0.0490(19) 0.0173(14) 0.0140(15) 0.0160(14)
C3 0.060(2) 0.041(2) 0.083(3) 0.021(2) 0.034(2) 0.0209(18)
C4 0.102(4) 0.055(3) 0.097(4) 0.018(3) 0.062(3) 0.027(3)
C5 0.114(4) 0.045(2) 0.094(4) -0.003(2) 0.058(3) 0.016(3)
C6 0.079(3) 0.038(2) 0.063(2) 0.0045(19) 0.026(2) 0.000(2)
C7 0.053(2) 0.0300(16) 0.0449(18) 0.0139(14) 0.0142(16) 0.0104(15)
C8 0.0354(16) 0.0342(17) 0.0364(16) 0.0159(14) -0.0030(13) 0.0061(13)
C9 0.0331(16) 0.0385(18) 0.060(2) 0.0276(16) -0.0007(15) 0.0016(14)
C10 0.052(2) 0.056(2) 0.100(3) 0.054(2) 0.017(2) 0.0155(18)
C11 0.051(2) 0.048(2) 0.085(3) 0.021(2) -0.017(2) 0.0029(18)
C12 0.045(2) 0.059(2) 0.084(3) 0.042(2) 0.026(2) 0.0086(18)
C13 0.0465(18) 0.057(2) 0.0347(16) 0.0207(15) 0.0101(14) 0.0277(16)
C14 0.077(3) 0.069(3) 0.0315(17) 0.0151(17) 0.0027(18) 0.039(2)
C15 0.062(3) 0.065(3) 0.050(2) 0.0083(19) -0.0194(19) 0.028(2)
C16 0.0372(18) 0.055(2) 0.064(2) 0.0171(19) -0.0129(17) 0.0082(16)
C17 0.0328(16) 0.0455(19) 0.0422(17) 0.0189(15) -0.0002(13) 0.0072(14)
C18 0.0278(14) 0.0292(14) 0.0308(14) 0.0100(12) 0.0027(11) 0.0121(12)
C19 0.0342(15) 0.0366(16) 0.0367(15) 0.0183(13) 0.0144(12) 0.0191(13)
C20 0.0415(17) 0.0386(17) 0.0471(18) 0.0166(15) 0.0249(15) 0.0208(14)
C21 0.0457(18) 0.0371(17) 0.0336(16) 0.0126(13) 0.0185(14) 0.0119(14)
C22 0.0425(18) 0.053(2) 0.0324(16) 0.0198(15) 0.0063(13) 0.0177(15)
C23 0.0324(15) 0.0465(18) 0.0334(15) 0.0167(14) 0.0085(12) 0.0179(14)
C24 0.0255(13) 0.0275(13) 0.0266(13) 0.0113(11) 0.0070(10) 0.0097(11)
C25 0.0420(17) 0.0325(16) 0.0462(18) 0.0166(14) 0.0130(14) 0.0169(14)
C26 0.057(2) 0.0340(17) 0.059(2) 0.0200(16) 0.0154(17) 0.0225(16)
C27 0.083(3) 0.042(2) 0.063(2) 0.0164(18) 0.022(2) 0.040(2)
C28 0.075(3) 0.056(2) 0.058(2) 0.0249(18) 0.036(2) 0.047(2)
C29 0.0506(19) 0.0386(17) 0.0385(16) 0.0160(14) 0.0198(14) 0.0273(15)
C30 0.0320(14) 0.0302(14) 0.0339(15) 0.0143(12) 0.0116(12) 0.0169(12)
C31 0.117(5) 0.095(4) 0.072(3) 0.006(3) -0.039(3) 0.062(4)

loop_
_atom_type_symbol
_atom_type_description
_atom_type_scat_dispersion_real
_atom_type_scat_dispersion_imag
_atom_type_scat_source
C C 0.0033 0.0016 'International Tables Vol C Tables 4.2.6.8 and 6.1.1.4'
H H 0.0000 0.0000 'International Tables Vol C Tables 4.2.6.8 and 6.1.1.4'
O O 0.0106 0.0060 'International Tables Vol C Tables 4.2.6.8 and 6.1.1.4'
P P 0.1023 0.0942 'International Tables Vol C Tables 4.2.6.8 and 6.1.1.4'
Ni Ni 0.3393 1.1124 'International Tables Vol C Tables 4.2.6.8 and 6.1.1.4'
S S 0.1246 0.1234 'International Tables Vol C Tables 4.2.6.8 and 6.1.1.4'
F F 0.0171 0.0103 'International Tables Vol C Tables 4.2.6.8 and 6.1.1.4'

loop_
_geom_angle_atom_site_label_1
_geom_angle_atom_site_label_2
_geom_angle_atom_site_label_3
_geom_angle
C1 Ni O1 86.61(11)
C1 Ni O2 171.49(11)
O1 Ni O2 85.32(9)
C1 Ni P1 90.28(9)
O1 Ni P1 176.85(6)
O2 Ni P1 97.77(6)
C24 P1 C18 107.98(12)
C24 P1 C30 105.14(12)
C18 P1 C30 103.23(13)
C24 P1 Ni 109.15(9)
C18 P1 Ni 116.57(9)
C30 P1 Ni 113.99(9)
O3 S1 O4 114.9(2)
O3 S1 O2 114.88(16)
O4 S1 O2 112.74(14)
O3 S1 C31 106.1(3)
O4 S1 C31 102.9(3)
O2 S1 C31 103.57(18)
C8 O1 Ni 129.9(2)
S1 O2 Ni 140.27(13)
C2 C1 Ni 108.6(2)
C2 C1 H1A 110.0
Ni C1 H1A 110.0
C2 C1 H1B 110.0
Ni C1 H1B 110.0
H1A C1 H1B 108.4
C3 C2 C7 117.3(3)
C3 C2 C1 120.0(3)
C7 C2 C1 122.6(3)
C4 C3 C2 121.9(4)
C4 C3 H3 119.0
C2 C3 H3 119.0
C5 C4 C3 120.5(4)
C5 C4 H4 119.8
C3 C4 H4 119.8
C4 C5 C6 119.5(4)
C4 C5 H5 120.2
C6 C5 H5 120.2
C5 C6 C7 121.5(4)
C5 C6 H6 119.3
C7 C6 H6 119.3
C6 C7 C2 119.3(3)
C6 C7 C8 123.1(3)
C2 C7 C8 117.6(3)
O1 C8 C7 119.3(3)
O1 C8 C9 116.4(3)
C7 C8 C9 124.3(3)
C10 C9 C8 110.5(3)
C10 C9 C12 110.0(3)
C8 C9 C12 108.1(3)
C10 C9 C11 110.4(3)
C8 C9 C11 109.5(3)
C12 C9 C11 108.3(3)
C9 C10 H10A 109.5
C9 C10 H10B 109.5
H10A C10 H10B 109.5
C9 C10 H10C 109.5
H10A C10 H10C 109.5
H10B C10 H10C 109.5
C9 C11 H11A 109.5
C9 C11 H11B 109.5
H11A C11 H11B 109.5
C9 C11 H11C 109.5
H11A C11 H11C 109.5
H11B C11 H11C 109.5
C9 C12 H12A 109.5
C9 C12 H12B 109.5
H12A C12 H12B 109.5
C9 C12 H12C 109.5
H12A C12 H12C 109.5
H12B C12 H12C 109.5
C18 C13 C14 120.1(3)
C18 C13 H13 120.0
C14 C13 H13 120.0
C15 C14 C13 120.1(3)
C15 C14 H14 119.9
C13 C14 H14 119.9
C14 C15 C16 120.3(3)
C14 C15 H15 119.9
C16 C15 H15 119.9
C15 C16 C17 119.7(3)
C15 C16 H16 120.2
C17 C16 H16 120.2
C16 C17 C18 121.0(3)
C16 C17 H17 119.5
C18 C17 H17 119.5
C13 C18 C17 118.8(3)
C13 C18 P1 118.0(2)
C17 C18 P1 122.7(2)
C20 C19 C24 120.6(3)
C20 C19 H19 119.7
C24 C19 H19 119.7
C21 C20 C19 120.1(3)
C21 C20 H20 119.9
C19 C20 H20 119.9
C22 C21 C20 120.0(3)
C22 C21 H21 120.0
C20 C21 H21 120.0
C21 C22 C23 120.2(3)
C21 C22 H22 119.9
C23 C22 H22 119.9
C22 C23 C24 120.5(3)
C22 C23 H23 119.7
C24 C23 H23 119.7
C19 C24 C23 118.5(2)
C19 C24 P1 122.6(2)
C23 C24 P1 118.7(2)
C26 C25 C30 109.9(2)
C26 C25 H25A 109.7
C30 C25 H25A 109.7
C26 C25 H25B 109.7
C30 C25 H25B 109.7
H25A C25 H25B 108.2
C27 C26 C25 111.6(3)
C27 C26 H26A 109.3
C25 C26 H26A 109.3
C27 C26 H26B 109.3
C25 C26 H26B 109.3
H26A C26 H26B 108.0
C28 C27 C26 112.3(3)
C28 C27 H27A 109.1
C26 C27 H27A 109.1
C28 C27 H27B 109.1
C26 C27 H27B 109.1
H27A C27 H27B 107.9
C27 C28 C29 111.9(3)
C27 C28 H28A 109.2
C29 C28 H28A 109.2
C27 C28 H28B 109.2
C29 C28 H28B 109.2
H28A C28 H28B 107.9
C30 C29 C28 110.2(2)
C30 C29 H29A 109.6
C28 C29 H29A 109.6
C30 C29 H29B 109.6
C28 C29 H29B 109.6
H29A C29 H29B 108.1
C29 C30 C25 110.6(2)
C29 C30 P1 111.09(19)
C25 C30 P1 115.37(19)
C29 C30 H30 106.4
C25 C30 H30 106.4
P1 C30 H30 106.4
F1 C31 F2 109.9(5)
F1 C31 F3 106.6(5)
F2 C31 F3 107.9(5)
F1 C31 S1 113.9(5)
F2 C31 S1 109.8(4)
F3 C31 S1 108.4(4)

loop_
_geom_bond_atom_site_label_1
_geom_bond_atom_site_label_2
_geom_bond_distance
Ni C1 1.915(3)
Ni O1 1.929(2)
Ni O2 1.9994(19)
Ni P1 2.1434(8)
P1 C24 1.824(3)
P1 C18 1.824(3)
P1 C30 1.845(3)
S1 O3 1.400(3)
S1 O4 1.415(3)
S1 O2 1.459(2)
S1 C31 1.795(6)
F1 C31 1.266(6)
F2 C31 1.334(5)
F3 C31 1.381(7)
O1 C8 1.243(4)
C1 C2 1.482(4)
C1 H1A 0.9900
C1 H1B 0.9900
C2 C3 1.403(5)
C2 C7 1.421(4)
C3 C4 1.380(6)
C3 H3 0.9500
C4 C5 1.373(7)
C4 H4 0.9500
C5 C6 1.377(6)
C5 H5 0.9500
C6 C7 1.404(5)
C6 H6 0.9500
C7 C8 1.473(5)
C8 C9 1.537(4)
C9 C10 1.533(5)
C9 C12 1.533(5)
C9 C11 1.551(5)
C10 H10A 0.9800
C10 H10B 0.9800
C10 H10C 0.9800
C11 H11A 0.9800
C11 H11B 0.9800
C11 H11C 0.9800
C12 H12A 0.9800
C12 H12B 0.9800
C12 H12C 0.9800
C13 C18 1.392(4)
C13 C14 1.398(5)
C13 H13 0.9500
C14 C15 1.376(5)
C14 H14 0.9500
C15 C16 1.383(5)
C15 H15 0.9500
C16 C17 1.386(4)
C16 H16 0.9500
C17 C18 1.391(4)
C17 H17 0.9500
C19 C20 1.385(4)
C19 C24 1.396(4)
C19 H19 0.9500
C20 C21 1.382(4)
C20 H20 0.9500
C21 C22 1.381(4)
C21 H21 0.9500
C22 C23 1.386(4)
C22 H22 0.9500
C23 C24 1.397(4)
C23 H23 0.9500
C25 C26 1.528(4)
C25 C30 1.530(4)
C25 H25A 0.9900
C25 H25B 0.9900
C26 C27 1.522(5)
C26 H26A 0.9900
C26 H26B 0.9900
C27 C28 1.517(5)
C27 H27A 0.9900
C27 H27B 0.9900
C28 C29 1.526(4)
C28 H28A 0.9900
C28 H28B 0.9900
C29 C30 1.527(4)
C29 H29A 0.9900
C29 H29B 0.9900
C30 H30 1.0000

loop_
_geom_torsion_atom_site_label_1
_geom_torsion_atom_site_label_2
_geom_torsion_atom_site_label_3
_geom_torsion_atom_site_label_4
_geom_torsion
C1 Ni P1 C24 -78.10(13)
O1 Ni P1 C24 -87.5(12)
O2 Ni P1 C24 104.67(11)
C1 Ni P1 C18 44.52(14)
O1 Ni P1 C18 35.1(12)
O2 Ni P1 C18 -132.71(12)
C1 Ni P1 C30 164.69(13)
O1 Ni P1 C30 155.3(12)
O2 Ni P1 C30 -12.54(11)
C1 Ni O1 C8 35.7(3)
O2 Ni O1 C8 -147.0(3)
P1 Ni O1 C8 45.1(14)
O3 S1 O2 Ni 50.3(3)
O4 S1 O2 Ni -175.5(2)
C31 S1 O2 Ni -64.9(3)
C1 Ni O2 S1 114.5(7)
O1 Ni O2 S1 96.1(2)
P1 Ni O2 S1 -84.6(2)
O1 Ni C1 C2 -56.8(2)
O2 Ni C1 C2 -75.2(8)
P1 Ni C1 C2 123.7(2)
Ni C1 C2 C3 -128.7(3)
Ni C1 C2 C7 53.4(4)
C7 C2 C3 C4 -0.8(6)
C1 C2 C3 C4 -178.7(4)
C2 C3 C4 C5 1.2(8)
C3 C4 C5 C6 -0.7(9)
C4 C5 C6 C7 -0.2(8)
C5 C6 C7 C2 0.6(7)
C5 C6 C7 C8 -177.7(4)
C3 C2 C7 C6 -0.1(5)
C1 C2 C7 C6 177.8(3)
C3 C2 C7 C8 178.3(3)
C1 C2 C7 C8 -3.8(5)
Ni O1 C8 C7 4.8(4)
Ni O1 C8 C9 -172.66(18)
C6 C7 C8 O1 149.2(4)
C2 C7 C8 O1 -29.2(4)
C6 C7 C8 C9 -33.6(5)
C2 C7 C8 C9 148.1(3)
O1 C8 C9 C10 136.0(3)
C7 C8 C9 C10 -41.4(4)
O1 C8 C9 C12 15.5(4)
C7 C8 C9 C12 -161.8(3)
O1 C8 C9 C11 -102.2(4)
C7 C8 C9 C11 80.5(4)
C18 C13 C14 C15 -0.2(5)
C13 C14 C15 C16 0.6(6)
C14 C15 C16 C17 -1.5(6)
C15 C16 C17 C18 1.9(6)
C14 C13 C18 C17 0.7(5)
C14 C13 C18 P1 173.0(3)
C16 C17 C18 C13 -1.5(5)
C16 C17 C18 P1 -173.5(3)
C24 P1 C18 C13 157.3(2)
C30 P1 C18 C13 -91.6(2)
Ni P1 C18 C13 34.1(3)
C24 P1 C18 C17 -30.6(3)
C30 P1 C18 C17 80.4(3)
Ni P1 C18 C17 -153.9(2)
C24 C19 C20 C21 -0.2(5)
C19 C20 C21 C22 0.7(5)
C20 C21 C22 C23 -0.5(5)
C21 C22 C23 C24 -0.3(5)
C20 C19 C24 C23 -0.6(4)
C20 C19 C24 P1 -176.0(2)
C22 C23 C24 C19 0.9(4)
C22 C23 C24 P1 176.5(2)
C18 P1 C24 C19 -35.0(3)
C30 P1 C24 C19 -144.7(2)
Ni P1 C24 C19 92.6(2)
C18 P1 C24 C23 149.6(2)
C30 P1 C24 C23 39.9(3)
Ni P1 C24 C23 -82.8(2)
C30 C25 C26 C27 -55.8(4)
C25 C26 C27 C28 53.2(4)
C26 C27 C28 C29 -52.9(4)
C27 C28 C29 C30 55.3(4)
C28 C29 C30 C25 -58.5(3)
C28 C29 C30 P1 172.1(2)
C26 C25 C30 C29 58.8(3)
C26 C25 C30 P1 -174.1(2)
C24 P1 C30 C29 177.5(2)
C18 P1 C30 C29 64.5(2)
Ni P1 C30 C29 -63.0(2)
C24 P1 C30 C25 50.7(2)
C18 P1 C30 C25 -62.4(2)
Ni P1 C30 C25 170.21(18)
O3 S1 C31 F1 -65.0(5)
O4 S1 C31 F1 174.0(4)
O2 S1 C31 F1 56.3(5)
O3 S1 C31 F2 58.8(6)
O4 S1 C31 F2 -62.3(5)
O2 S1 C31 F2 -179.9(5)
O3 S1 C31 F3 176.5(3)
O4 S1 C31 F3 55.5(3)
O2 S1 C31 F3 -62.2(4)
